data_4332750
loop_
_publ_author_name
'Huang, Ya-Xi'
'Ewald, Bastian'
'Schnelle, Walter'
'Prots, Yurii'
'Kniep, R\"udiger'

_publ_section_title
;
 Chirality and Magnetism in a Novel Series of Isotypic
 Borophosphates:&#x00A0; MII[BPO4(OH)2] (MII= Mn, Fe, Co)
;
_journal_issue 19
_journal_name_full 'Inorganic Chemistry'
_journal_page_first 7578
_journal_page_last 7580
_journal_paper_doi 10.1021/ic0607991
_journal_volume 45
_journal_year 2006
_chemical_formula_sum 'B H2 Mn O6 P'
_chemical_formula_weight 194.74
_chemical_name_systematic
;
 ?
;
_space_group_IT_number 154
_symmetry_cell_setting trigonal
_symmetry_space_group_name_Hall 'P 32 2"'
_symmetry_space_group_name_H-M 'P 32 2 1'
_atom_sites_solution_hydrogens difmap
_atom_sites_solution_primary direct
_atom_sites_solution_secondary difmap
_audit_creation_method SHELXL-97
_cell_angle_alpha 90.00
_cell_angle_beta 90.00
_cell_angle_gamma 120.00
_cell_formula_units_Z 6
_cell_length_a 7.5750(4)
_cell_length_b 7.5750(4)
_cell_length_c 12.9268(11)
_cell_measurement_reflns_used 3612
_cell_measurement_temperature 295(2)
_cell_measurement_theta_max 33.1404
_cell_measurement_theta_min 3.1052
_cell_volume 642.37(7)
_computing_data_collection 'CrystalClear (Rigaku Corp., 2000)'
_computing_data_reduction 'CrystalClear (Rigaku Corp., 2000)'
_computing_structure_refinement 'SHELXL-97 (Sheldrick, 1997)'
_computing_structure_solution 'SHELXS-97 (Sheldrick, 1997)'
_diffrn_ambient_temperature 295(2)
_diffrn_detector_area_resol_mean 14.6306
_diffrn_measured_fraction_theta_full 0.921
_diffrn_measured_fraction_theta_max 0.921
_diffrn_measurement_details
;
scan:
    Number of images: 400
               Slice: -120.0000 - 120.0000
         Image width: 0.6000
            Exp time: 60.0000
       Rotation axis: Phi
               Omega: 0.0000
                 Chi: 0.0000
                 Phi: 0.0000
                 XTD: 42.4100
              2theta: -25.0000
scan:
    Number of images: 95
               Slice: -38.0000 - 19.0000
         Image width: 0.6000
            Exp time: 60.0000
       Rotation axis: Omega
               Omega: 0.0000
                 Chi: -90.0000
                 Phi: -5.0000
                 XTD: 42.4100
              2theta: -25.0000

;
_diffrn_measurement_device_type 'RIGAKU AFC7 CCD'
_diffrn_measurement_method dtprofit.ref
_diffrn_radiation_monochromator graphite
_diffrn_radiation_source 'fine-focus sealed tube'
_diffrn_radiation_type MoK\a
_diffrn_radiation_wavelength 0.71073
_diffrn_reflns_av_R_equivalents 0.025
_diffrn_reflns_av_sigmaI/netI 0.034
_diffrn_reflns_limit_h_max 10
_diffrn_reflns_limit_h_min -11
_diffrn_reflns_limit_k_max 11
_diffrn_reflns_limit_k_min -6
_diffrn_reflns_limit_l_max 11
_diffrn_reflns_limit_l_min -18
_diffrn_reflns_number 5668
_diffrn_reflns_theta_full 33.25
_diffrn_reflns_theta_max 33.25
_diffrn_reflns_theta_min 3.11
_exptl_absorpt_coefficient_mu 3.393
_exptl_absorpt_correction_T_max 1.000
_exptl_absorpt_correction_T_min 0.8412
_exptl_absorpt_correction_type multi-scan
_exptl_crystal_colour 'light pink'
_exptl_crystal_density_diffrn 3.020
_exptl_crystal_density_method 'not measured'
_exptl_crystal_description Prism
_exptl_crystal_F_000 570
_exptl_crystal_size_max 0.200
_exptl_crystal_size_mid 0.060
_exptl_crystal_size_min 0.060
_refine_diff_density_max 0.472
_refine_diff_density_min -0.529
_refine_diff_density_rms 0.106
_refine_ls_abs_structure_details 'Flack H D (1983), Acta Cryst. A39, 876-881'
_refine_ls_abs_structure_Flack -0.025(19)
_refine_ls_extinction_method none
_refine_ls_goodness_of_fit_ref 1.097
_refine_ls_hydrogen_treatment refall
_refine_ls_matrix_type full
_refine_ls_number_parameters 91
_refine_ls_number_reflns 1504
_refine_ls_number_restraints 0
_refine_ls_restrained_S_all 1.097
_refine_ls_R_factor_all 0.030
_refine_ls_R_factor_gt 0.026
_refine_ls_shift/su_max 0.000
_refine_ls_shift/su_mean 0.000
_refine_ls_structure_factor_coef Fsqd
_refine_ls_weighting_details 'calc w=1/[\s^2^(Fo^2^)+(0.0229P)^2^+0.1822P] where P=(Fo^2^+2Fc^2^)/3'
_refine_ls_weighting_scheme calc
_refine_ls_wR_factor_gt 0.054
_refine_ls_wR_factor_ref 0.056
_reflns_number_gt 1418
_reflns_number_total 1504
_reflns_threshold_expression >2sigma(I)
_cod_data_source_file ic0607991sup1.cif
_cod_data_source_block Mn[BPO4(OH)2]
_cod_depositor_comments
;
The following automatic conversions were performed:

'_symmetry_cell_setting' value 'Trigonal' changed to 'trigonal'
according to /home/saulius/struct/CIF-dictionaries/cif_core.dic
dictionary named 'cif_core.dic' version 2.4.2 from
2011-04-26.

'_exptl_absorpt_correction_type' value 'Multi-scan'
changed to 'multi-scan' according to
/home/saulius/struct/CIF-dictionaries/cif_core.dic dictionary named
'cif_core.dic' version 2.4.2 from 2011-04-26.

Automatic conversion script
Id: cif_fix_values 1891 2012-01-12 08:04:46Z andrius 
;
_cod_original_sg_symbol_H-M P3221
_cod_original_formula_sum 'H2 B Mn O6 P'
_cod_database_code 4332750

loop_
_symmetry_equiv_pos_as_xyz
'x, y, z'
'-y, x-y, z+2/3'
'y, x, -z'
'-x+y, -x, z+1/3'
'-x, -x+y, -z+2/3'
'x-y, -y, -z+1/3'

loop_
_atom_site_label
_atom_site_type_symbol
_atom_site_symmetry_multiplicity
_atom_site_Wyckoff_symbol
_atom_site_fract_x
_atom_site_fract_y
_atom_site_fract_z
_atom_site_U_iso_or_equiv
_atom_site_adp_type
_atom_site_occupancy
_atom_site_calc_flag
_atom_site_refinement_flags
Mn1 Mn 3 a 0.12635(7) 0.12635(7) 0.0000 0.01084(10) Uani 1 d S
Mn2 Mn 3 b 0.74749(6) 0.0000 0.1667 0.01150(11) Uani 1 d S
P1 P 6 c 0.66995(8) 0.91846(8) 0.90205(4) 0.00839(11) Uani 1 d .
B1 B 6 c 0.6887(4) 0.2452(4) 0.79415(19) 0.0103(4) Uani 1 d .
O1 O 6 c 0.4233(3) 0.7863(3) 0.13884(15) 0.0146(3) Uani 1 d .
O2 O 6 c 0.4102(3) 0.1630(3) 0.05630(14) 0.0141(3) Uani 1 d .
O3 O 6 c 0.7927(2) 0.0181(2) 0.99942(11) 0.0121(3) Uani 1 d .
O4 O 6 c 0.5910(2) 0.0530(2) 0.85392(12) 0.0135(3) Uani 1 d .
O5 O 6 c 0.4762(2) 0.7201(2) 0.93641(11) 0.0115(3) Uani 1 d .
O6 O 6 c 0.7898(2) 0.8735(2) 0.82285(11) 0.0118(3) Uani 1 d .
H1 H 6 c 0.414(5) 0.748(5) 0.092(2) 0.025(10) Uiso 1 d .
H2 H 6 c 0.410(7) 0.083(7) 0.048(3) 0.065(16) Uiso 1 d .

loop_
_atom_site_aniso_label
_atom_site_aniso_U_11
_atom_site_aniso_U_22
_atom_site_aniso_U_33
_atom_site_aniso_U_23
_atom_site_aniso_U_13
_atom_site_aniso_U_12
Mn1 0.01117(16) 0.01117(16) 0.0094(2) -0.00015(9) 0.00015(9) 0.00504(18)
Mn2 0.01115(16) 0.0152(2) 0.0095(2) -0.00036(18) -0.00018(9) 0.00761(11)
P1 0.0084(2) 0.0088(2) 0.0080(2) 0.00068(19) 0.00035(18) 0.0044(2)
B1 0.0086(10) 0.0119(11) 0.0112(11) -0.0006(8) -0.0009(8) 0.0056(9)
O1 0.0143(8) 0.0127(8) 0.0123(8) -0.0010(7) 0.0036(6) 0.0035(7)
O2 0.0120(8) 0.0115(8) 0.0185(9) -0.0057(7) -0.0045(6) 0.0056(7)
O3 0.0100(7) 0.0136(8) 0.0100(7) -0.0015(6) -0.0017(5) 0.0039(6)
O4 0.0107(7) 0.0137(7) 0.0183(8) 0.0051(6) 0.0009(6) 0.0077(6)
O5 0.0093(7) 0.0103(7) 0.0105(7) 0.0000(6) 0.0010(6) 0.0017(6)
O6 0.0132(8) 0.0162(8) 0.0086(7) 0.0010(6) 0.0021(6) 0.0092(7)

loop_
_atom_type_symbol
_atom_type_description
_atom_type_scat_dispersion_real
_atom_type_scat_dispersion_imag
_atom_type_scat_source
H H 0.0000 0.0000 'International Tables Vol C Tables 4.2.6.8 and 6.1.1.4'
B B 0.0013 0.0007 'International Tables Vol C Tables 4.2.6.8 and 6.1.1.4'
Mn Mn 0.3368 0.7283 'International Tables Vol C Tables 4.2.6.8 and 6.1.1.4'
O O 0.0106 0.0060 'International Tables Vol C Tables 4.2.6.8 and 6.1.1.4'
P P 0.1023 0.0942 'International Tables Vol C Tables 4.2.6.8 and 6.1.1.4'

loop_
_geom_angle_atom_site_label_1
_geom_angle_atom_site_label_2
_geom_angle_atom_site_label_3
_geom_angle
_geom_angle_site_symmetry_1
_geom_angle_site_symmetry_3
O2 Mn1 O2 111.35(10) . 3
O2 Mn1 O6 89.19(7) . 5_655
O2 Mn1 O6 86.18(6) 3 5_655
O2 Mn1 O6 86.18(6) . 4_564
O2 Mn1 O6 89.19(7) 3 4_564
O6 Mn1 O6 171.80(9) 5_655 4_564
O2 Mn1 O3 157.31(7) . 1_454
O2 Mn1 O3 85.56(6) 3 1_454
O6 Mn1 O3 107.55(6) 5_655 1_454
O6 Mn1 O3 78.79(6) 4_564 1_454
O2 Mn1 O3 85.56(6) . 3_546
O2 Mn1 O3 157.31(7) 3 3_546
O6 Mn1 O3 78.79(6) 5_655 3_546
O6 Mn1 O3 107.55(6) 4_564 3_546
O3 Mn1 O3 82.92(9) 1_454 3_546
O3 Mn2 O3 165.57(9) 6_556 1_554
O3 Mn2 O1 102.83(7) 6_556 1_545
O3 Mn2 O1 88.08(6) 1_554 1_545
O3 Mn2 O1 88.08(6) 6_556 6_665
O3 Mn2 O1 102.83(7) 1_554 6_665
O1 Mn2 O1 82.64(10) 1_545 6_665
O3 Mn2 O6 89.73(6) 6_556 4_664
O3 Mn2 O6 78.92(5) 1_554 4_664
O1 Mn2 O6 166.89(6) 1_545 4_664
O1 Mn2 O6 101.76(6) 6_665 4_664
O3 Mn2 O6 78.92(5) 6_556 3_546
O3 Mn2 O6 89.73(6) 1_554 3_546
O1 Mn2 O6 101.76(6) 1_545 3_546
O1 Mn2 O6 166.89(6) 6_665 3_546
O6 Mn2 O6 76.72(8) 4_664 3_546
O6 P1 O3 112.58(10) . 1_565
O6 P1 O4 110.40(9) . 1_565
O3 P1 O4 110.33(10) 1_565 1_565
O6 P1 O5 111.03(9) . .
O3 P1 O5 106.94(9) 1_565 .
O4 P1 O5 105.25(9) 1_565 .
O2 B1 O1 109.70(19) 2_655 3_556
O2 B1 O4 110.27(19) 2_655 .
O1 B1 O4 111.95(19) 3_556 .
O2 B1 O5 106.91(17) 2_655 5_656
O1 B1 O5 111.77(19) 3_556 5_656
O4 B1 O5 106.07(18) . 5_656
B1 O1 Mn2 133.54(15) 3_556 1_565
B1 O1 H1 117(3) 3_556 .
Mn2 O1 H1 108(3) 1_565 .
B1 O2 Mn1 130.05(14) 4_664 .
B1 O2 H2 120(4) 4_664 .
Mn1 O2 H2 108(4) . .
P1 O3 Mn2 138.61(9) 1_545 1_556
P1 O3 Mn1 118.91(9) 1_545 1_656
Mn2 O3 Mn1 97.65(6) 1_556 1_656
B1 O4 P1 133.67(15) . 1_545
B1 O5 P1 129.75(14) 5_666 .
P1 O6 Mn1 126.89(9) . 2_665
P1 O6 Mn2 133.65(9) . 2_655
Mn1 O6 Mn2 97.48(6) 2_665 2_655

loop_
_geom_bond_atom_site_label_1
_geom_bond_atom_site_label_2
_geom_bond_distance
_geom_bond_site_symmetry_2
Mn1 O2 2.1524(17) .
Mn1 O2 2.1524(17) 3
Mn1 O6 2.1884(15) 5_655
Mn1 O6 2.1884(15) 4_564
Mn1 O3 2.2332(15) 1_454
Mn1 O3 2.2332(15) 3_546
Mn2 O3 2.1825(14) 6_556
Mn2 O3 2.1825(14) 1_554
Mn2 O1 2.1919(18) 1_545
Mn2 O1 2.1919(18) 6_665
Mn2 O6 2.2331(16) 4_664
Mn2 O6 2.2331(16) 3_546
P1 O6 1.5155(16) .
P1 O3 1.5222(15) 1_565
P1 O4 1.5470(17) 1_565
P1 O5 1.5505(16) .
B1 O2 1.447(3) 2_655
B1 O1 1.456(3) 3_556
B1 O4 1.479(3) .
B1 O5 1.493(3) 5_656
O1 B1 1.456(3) 3_556
O1 Mn2 2.1919(18) 1_565
O1 H1 0.66(3) .
O2 B1 1.447(3) 4_664
O2 H2 0.62(4) .
O3 P1 1.5222(15) 1_545
O3 Mn2 2.1825(14) 1_556
O3 Mn1 2.2332(15) 1_656
O4 P1 1.5470(17) 1_545
O5 B1 1.493(3) 5_666
O6 Mn1 2.1884(15) 2_665
O6 Mn2 2.2331(16) 2_655
